data_1560962
loop_
_publ_author_name
'Cramer, Alisha J.'
'Cole, Jacqueline M.'

_publ_section_title
;
 Host-guest prospects of neodymium and gadolinium ultraphosphate
 frameworks for nuclear waste storage: Multi-temperature topological
 analysis of nanoporous cages in RP5O14
;
_journal_name_full 'Journal of Solid State Chemistry'
_journal_page_first 250
_journal_page_last 257
_journal_paper_doi 10.1016/j.jssc.2018.07.020
_journal_volume 266
_journal_year 2018
_chemical_formula_sum 'Nd O14 P5'
_chemical_formula_weight 523.09
_space_group_IT_number 14
_space_group_name_Hall '-P 2ybc'
_space_group_name_H-M_alt 'P 1 21/c 1'
_symmetry_cell_setting monoclinic
_symmetry_space_group_name_H-M 'P 1 21/c 1'
_atom_sites_solution_hydrogens none
_atom_sites_solution_primary direct
_atom_sites_solution_secondary difmap
_audit_creation_method SHELXL-97
_cell_angle_alpha 90.00
_cell_angle_beta 90.409(7)
_cell_angle_gamma 90.00
_cell_formula_units_Z 4
_cell_length_a 8.7644(14)
_cell_length_b 8.9957(11)
_cell_length_c 13.0283(16)
_cell_measurement_reflns_used 512
_cell_measurement_temperature 340(2)
_cell_measurement_theta_max 28.28
_cell_measurement_theta_min 2.0
_cell_volume 1027.1(2)
_computing_cell_refinement
;
Rigaku CrystalClear-SM Expert 2.0
;
_computing_data_collection 'Rigaku CrystalClear-SM Expert 2.0'
_computing_data_reduction
;
Rigaku CrystalClear-SM Expert 2.0
;
_computing_molecular_graphics
;
SHELXTL-PLUS (Sheldrick, 1995)
;
_computing_publication_material 'SHELXL-97 (Sheldrick, 1997)'
_computing_structure_refinement 'SHELXL-97 (Sheldrick, 1997)'
_computing_structure_solution 'SHELXS-97 (Sheldrick, 1990)'
_diffrn_ambient_temperature 340(2)
_diffrn_measured_fraction_theta_full 0.916
_diffrn_measured_fraction_theta_max 0.916
_diffrn_measurement_device_type 'Rigaku Saturn 724+ CCD'
_diffrn_measurement_method '\w scans'
_diffrn_radiation_monochromator graphite
_diffrn_radiation_source 'fine-focus sealed tube'
_diffrn_radiation_type MoK\a
_diffrn_radiation_wavelength 0.71073
_diffrn_reflns_av_R_equivalents 0.1115
_diffrn_reflns_av_sigmaI/netI 0.0656
_diffrn_reflns_limit_h_max 8
_diffrn_reflns_limit_h_min -11
_diffrn_reflns_limit_k_max 11
_diffrn_reflns_limit_k_min -11
_diffrn_reflns_limit_l_max 14
_diffrn_reflns_limit_l_min -17
_diffrn_reflns_number 3831
_diffrn_reflns_theta_full 28.28
_diffrn_reflns_theta_max 28.28
_diffrn_reflns_theta_min 1.56
_diffrn_standards_decay_% 0
_diffrn_standards_interval_count 0
_diffrn_standards_interval_time 0
_diffrn_standards_number 0
_exptl_absorpt_coefficient_mu 5.921
_exptl_absorpt_correction_T_max 0.743
_exptl_absorpt_correction_T_min 0.317
_exptl_absorpt_correction_type empirical
_exptl_absorpt_process_details
;
T. Higashi, ABSCOR, empirical absorption correction
;
_exptl_crystal_colour purple
_exptl_crystal_density_diffrn 3.383
_exptl_crystal_density_method 'not measured'
_exptl_crystal_description plate
_exptl_crystal_F_000 988
_exptl_crystal_size_max 0.2
_exptl_crystal_size_mid 0.2
_exptl_crystal_size_min 0.05
_refine_diff_density_max 3.912
_refine_diff_density_min -3.874
_refine_diff_density_rms 0.470
_refine_ls_extinction_coef 0.0150(16)
_refine_ls_extinction_expression Fc^*^=kFc[1+0.001xFc^2^\l^3^/sin(2\q)]^-1/4^
_refine_ls_extinction_method SHELXL
_refine_ls_goodness_of_fit_ref 1.122
_refine_ls_hydrogen_treatment none
_refine_ls_matrix_type full
_refine_ls_number_parameters 183
_refine_ls_number_reflns 2330
_refine_ls_number_restraints 0
_refine_ls_restrained_S_all 1.122
_refine_ls_R_factor_all 0.0567
_refine_ls_R_factor_gt 0.0560
_refine_ls_shift/su_max 0.001
_refine_ls_shift/su_mean 0.000
_refine_ls_structure_factor_coef Fsqd
_refine_ls_weighting_details 'calc w=1/[\s^2^(Fo^2^)+(0.1023P)^2^+2.6698P] where P=(Fo^2^+2Fc^2^)/3'
_refine_ls_weighting_scheme calc
_refine_ls_wR_factor_gt 0.1463
_refine_ls_wR_factor_ref 0.1471
_reflns_number_gt 2286
_reflns_number_total 2330
_reflns_threshold_expression >2sigma(I)
_cod_data_source_file nd_013_340_d1.cif
_cod_data_source_block nd_013_340_d1
_cod_original_sg_symbol_H-M P2(1)/c
_cod_database_code 1560962

loop_
_symmetry_equiv_pos_as_xyz
'x, y, z'
'-x, y+1/2, -z+1/2'
'-x, -y, -z'
'x, -y-1/2, z-1/2'

loop_
_atom_site_label
_atom_site_type_symbol
_atom_site_fract_x
_atom_site_fract_y
_atom_site_fract_z
_atom_site_U_iso_or_equiv
_atom_site_adp_type
_atom_site_occupancy
_atom_site_symmetry_multiplicity
_atom_site_calc_flag
_atom_site_refinement_flags
_atom_site_disorder_assembly
_atom_site_disorder_group
Nd1 Nd 0.72307(3) 0.19005(3) 1.00101(2) 0.0104(2) Uani 1 1 d . . .
P1 P 0.75685(17) -0.45160(17) 1.16458(11) 0.0103(3) Uani 1 1 d . . .
P2 P 0.77149(19) -0.44851(16) 0.83637(11) 0.0104(3) Uani 1 1 d . . .
P3 P 1.00506(17) -0.49790(16) 0.67451(11) 0.0107(3) Uani 1 1 d . . .
P4 P 0.68664(18) -0.24640(16) 0.99986(10) 0.0110(3) Uani 1 1 d . . .
P5 P 0.49378(18) 0.00446(17) 0.79563(11) 0.0111(3) Uani 1 1 d . . .
O1 O 0.7923(7) -0.3145(5) 0.9108(4) 0.0177(11) Uani 1 1 d . . .
O2 O 0.7792(7) -0.3100(4) 1.0980(4) 0.0155(10) Uani 1 1 d . . .
O3 O 0.7102(6) -0.0842(6) 0.9991(3) 0.0219(11) Uani 1 1 d . . .
O4 O 0.4678(6) 0.3133(4) 1.0042(4) 0.0172(9) Uani 1 1 d . . .
O5 O 0.7791(6) 0.4078(5) 1.1111(4) 0.0213(10) Uani 1 1 d . . .
O6 O 0.7705(6) 0.4062(6) 0.8847(4) 0.0210(9) Uani 1 1 d . . .
O7 O 0.8707(6) -0.4190(5) 1.2533(3) 0.0186(9) Uani 1 1 d . . .
O8 O 0.9175(5) 0.1156(5) 1.1228(3) 0.0185(9) Uani 1 1 d . . .
O9 O 0.5845(6) 0.1185(5) 0.8498(4) 0.0212(10) Uani 1 1 d . . .
O10 O 0.9046(6) -0.4178(5) 0.7608(3) 0.0184(9) Uani 1 1 d . . .
O11 O 0.5958(5) -0.4258(5) 1.2097(4) 0.0204(10) Uani 1 1 d . . .
O12 O 0.9205(5) 0.1212(5) 0.8836(3) 0.0193(9) Uani 1 1 d . . .
O13 O 0.6239(5) -0.4051(5) 0.7759(4) 0.0186(9) Uani 1 1 d . . .
O14 O 0.5871(6) 0.1155(5) 1.1510(4) 0.0216(10) Uani 1 1 d . . .

loop_
_atom_site_aniso_label
_atom_site_aniso_U_11
_atom_site_aniso_U_22
_atom_site_aniso_U_33
_atom_site_aniso_U_23
_atom_site_aniso_U_13
_atom_site_aniso_U_12
Nd1 0.0141(3) 0.0087(3) 0.0085(3) -0.00018(8) -0.00022(16) 0.00009(8)
P1 0.0141(7) 0.0101(7) 0.0067(7) 0.0003(5) 0.0003(5) -0.0003(5)
P2 0.0149(6) 0.0092(6) 0.0071(7) 0.0003(5) 0.0012(5) -0.0001(5)
P3 0.0128(6) 0.0109(6) 0.0084(6) -0.0005(5) 0.0005(5) -0.0002(5)
P4 0.0159(6) 0.0088(7) 0.0085(6) -0.0004(4) 0.0004(5) 0.0010(5)
P5 0.0134(6) 0.0123(6) 0.0075(6) -0.0001(5) -0.0005(5) 0.0008(5)
O1 0.021(2) 0.021(2) 0.011(2) -0.0089(14) 0.009(2) -0.0047(15)
O2 0.027(3) 0.014(2) 0.006(2) 0.0050(13) 0.0025(19) -0.0042(14)
O3 0.033(3) 0.007(2) 0.027(3) -0.0010(15) 0.000(2) -0.0016(17)
O4 0.017(2) 0.018(2) 0.016(2) 0.0006(14) 0.000(2) 0.0025(14)
O5 0.025(2) 0.013(2) 0.026(2) -0.0069(18) -0.0037(19) 0.0028(18)
O6 0.026(2) 0.016(2) 0.021(2) 0.0077(18) 0.0006(18) -0.0008(19)
O7 0.025(2) 0.015(2) 0.015(2) -0.0033(16) -0.0086(17) 0.0026(17)
O8 0.021(2) 0.019(2) 0.015(2) 0.0057(16) -0.0032(16) 0.0027(17)
O9 0.022(2) 0.021(2) 0.021(2) -0.0049(17) -0.0029(17) -0.0062(18)
O10 0.025(2) 0.014(2) 0.017(2) -0.0025(16) 0.0094(18) 0.0010(17)
O11 0.018(2) 0.023(2) 0.021(2) 0.0087(18) 0.0041(17) 0.0012(18)
O12 0.022(2) 0.023(2) 0.013(2) -0.0031(16) 0.0091(16) 0.0012(18)
O13 0.021(2) 0.015(2) 0.020(2) -0.0039(17) -0.0021(17) 0.0019(17)
O14 0.024(2) 0.025(2) 0.016(2) 0.0041(17) 0.0036(17) -0.0011(19)

loop_
_atom_type_symbol
_atom_type_description
_atom_type_scat_dispersion_real
_atom_type_scat_dispersion_imag
_atom_type_scat_source
O O 0.0106 0.0060 'International Tables Vol C Tables 4.2.6.8 and 6.1.1.4'
P P 0.1023 0.0942 'International Tables Vol C Tables 4.2.6.8 and 6.1.1.4'
Nd Nd -0.1943 3.0179 'International Tables Vol C Tables 4.2.6.8 and 6.1.1.4'

loop_
_geom_angle_atom_site_label_1
_geom_angle_atom_site_label_2
_geom_angle_atom_site_label_3
_geom_angle
_geom_angle_site_symmetry_1
_geom_angle_site_symmetry_3
O14 Nd1 O9 110.13(17) . .
O14 Nd1 O12 144.52(17) . .
O9 Nd1 O12 76.71(17) . .
O14 Nd1 O8 74.86(17) . .
O9 Nd1 O8 144.81(18) . .
O12 Nd1 O8 80.71(16) . .
O14 Nd1 O3 72.86(16) . .
O9 Nd1 O3 72.57(16) . .
O12 Nd1 O3 76.64(16) . .
O8 Nd1 O3 76.20(16) . .
O14 Nd1 O5 81.17(17) . .
O9 Nd1 O5 141.88(17) . .
O12 Nd1 O5 115.63(17) . .
O8 Nd1 O5 72.69(16) . .
O3 Nd1 O5 143.64(15) . .
O14 Nd1 O4 70.09(16) . .
O9 Nd1 O4 71.58(16) . .
O12 Nd1 O4 140.85(16) . .
O8 Nd1 O4 137.74(16) . .
O3 Nd1 O4 113.76(16) . .
O5 Nd1 O4 79.22(16) . .
O14 Nd1 O6 143.01(17) . .
O9 Nd1 O6 78.22(17) . .
O12 Nd1 O6 71.97(17) . .
O8 Nd1 O6 119.61(17) . .
O3 Nd1 O6 141.07(16) . .
O5 Nd1 O6 72.71(19) . .
O4 Nd1 O6 79.50(16) . .
O5 P1 O7 115.7(3) 1_545 .
O5 P1 O11 115.9(3) 1_545 .
O7 P1 O11 105.8(3) . .
O5 P1 O2 115.3(3) 1_545 .
O7 P1 O2 100.3(3) . .
O11 P1 O2 102.0(3) . .
O6 P2 O1 115.4(3) 1_545 .
O6 P2 O10 116.2(3) 1_545 .
O1 P2 O10 99.9(3) . .
O6 P2 O13 115.9(3) 1_545 .
O1 P2 O13 102.3(3) . .
O10 P2 O13 105.0(3) . .
O12 P3 O8 121.5(3) 2_746 4
O12 P3 O10 106.4(3) 2_746 .
O8 P3 O10 111.0(3) 4 .
O12 P3 O7 109.7(3) 2_746 3_747
O8 P3 O7 106.3(3) 4 3_747
O10 P3 O7 99.8(3) . 3_747
O3 P4 O4 122.0(3) . 3_657
O3 P4 O1 106.9(3) . .
O4 P4 O1 110.4(3) 3_657 .
O3 P4 O2 106.6(2) . .
O4 P4 O2 109.8(3) 3_657 .
O1 P4 O2 98.5(3) . .
O14 P5 O9 123.0(3) 3_657 .
O14 P5 O11 106.3(3) 3_657 4
O9 P5 O11 109.9(3) . 4
O14 P5 O13 109.7(3) 3_657 2_656
O9 P5 O13 105.5(3) . 2_656
O11 P5 O13 100.2(3) 4 2_656
P2 O1 P4 132.7(4) . .
P1 O2 P4 131.9(4) . .
P4 O3 Nd1 174.5(3) . .
P4 O4 Nd1 129.6(2) 3_657 .
P1 O5 Nd1 159.5(3) 1_565 .
P2 O6 Nd1 164.7(3) 1_565 .
P1 O7 P3 140.7(3) . 3_747
P3 O8 Nd1 149.9(3) 4_556 .
P5 O9 Nd1 148.1(3) . .
P2 O10 P3 141.4(3) . .
P1 O11 P5 135.5(3) . 4_556
P3 O12 Nd1 147.4(3) 2_756 .
P2 O13 P5 133.9(3) . 2_646
P5 O14 Nd1 146.9(3) 3_657 .

loop_
_geom_bond_atom_site_label_1
_geom_bond_atom_site_label_2
_geom_bond_distance
_geom_bond_site_symmetry_2
Nd1 O14 2.392(5) .
Nd1 O9 2.395(5) .
Nd1 O12 2.399(4) .
Nd1 O8 2.415(4) .
Nd1 O3 2.470(5) .
Nd1 O5 2.475(5) .
Nd1 O4 2.498(5) .
Nd1 O6 2.502(5) .
P1 O5 1.458(5) 1_545
P1 O7 1.549(5) .
P1 O11 1.550(5) .
P1 O2 1.554(4) .
P2 O6 1.451(5) 1_545
P2 O1 1.557(5) .
P2 O10 1.557(5) .
P2 O13 1.560(5) .
P3 O12 1.468(5) 2_746
P3 O8 1.468(5) 4
P3 O10 1.604(5) .
P3 O7 1.617(5) 3_747
P4 O3 1.473(5) .
P4 O4 1.482(5) 3_657
P4 O1 1.611(5) .
P4 O2 1.614(5) .
P5 O14 1.469(5) 3_657
P5 O9 1.475(5) .
P5 O11 1.603(5) 4
P5 O13 1.606(5) 2_656
O4 P4 1.482(5) 3_657
O5 P1 1.458(5) 1_565
O6 P2 1.451(5) 1_565
O7 P3 1.617(5) 3_747
O8 P3 1.468(4) 4_556
O11 P5 1.603(5) 4_556
O12 P3 1.468(5) 2_756
O13 P5 1.606(5) 2_646
O14 P5 1.469(5) 3_657

_cod_database_fobs_code 1560962
